data_8102218
loop_
_publ_author_name
'Yan, Xi-Yuan'
'Zhao, Yun'
'Chen, Mu-Wang'

_publ_section_title
;
Crystal structure of 1-(2,6-dichloro-4-trifluoromethylphenyl)-5-((naphthalen-1-
ylmethylene)-amino)-1H-pyrazole-3-carbonitrile, C~22~H~11~Cl~2~F~3~N~4~
;
_journal_issue 4
_journal_name_full 'Zeitschrift f\"ur Kristallographie - New Crystal Structures'
_journal_page_first 421
_journal_page_last 422
_journal_volume 222
_journal_year 2007
_chemical_formula_moiety 'C22 H11 Cl2 F3 N4'
_chemical_formula_sum 'C22 H11 Cl2 F3 N4'
_chemical_formula_weight 459.25
_chemical_name_systematic
; 
1-(2,6-dichloro-4-trifluoromethyl-phenyl)-5-((naphthalen-1-ylmethylene)-
amino)-1H-pyrazole-3-carbonitrile
;
_space_group_IT_number 14
_symmetry_cell_setting monoclinic
_symmetry_space_group_name_Hall '-P 2ybc'
_symmetry_space_group_name_H-M 'P 1 21/c 1'
_atom_sites_solution_hydrogens geom
_atom_sites_solution_primary direct
_atom_sites_solution_secondary difmap
_audit_creation_method SHELXL-97
_cell_angle_alpha 90.00
_cell_angle_beta 111.643(7)
_cell_angle_gamma 90.00
_cell_formula_units_Z 4
_cell_length_a 9.433(3)
_cell_length_b 22.150(8)
_cell_length_c 10.728(4)
_cell_measurement_reflns_used 2127
_cell_measurement_temperature 298(2)
_cell_measurement_theta_max 24.18
_cell_measurement_theta_min 2.24
_cell_volume 2083.5(13)
_computing_cell_refinement 'SAINT (Bruker, 2002)'
_computing_data_collection 'SMART (Bruker, 2002)'
_computing_data_reduction SAINT
_computing_molecular_graphics 'SHELXTL(Bruker, 2002)'
_computing_publication_material SHELXL97
_computing_structure_refinement 'SHELXL97 (Sheldrick, 1997)'
_computing_structure_solution 'SHELXS97 (Sheldrick, 1997)'
_diffrn_ambient_temperature 298(2)
_diffrn_measured_fraction_theta_full 1.000
_diffrn_measured_fraction_theta_max 1.000
_diffrn_measurement_device_type 'Bruker APEX CCD'
_diffrn_measurement_method phi/omega
_diffrn_radiation_monochromator graphite
_diffrn_radiation_source 'fine-focus sealed tube'
_diffrn_radiation_type MoK\a
_diffrn_radiation_wavelength 0.71073
_diffrn_reflns_av_R_equivalents 0.0314
_diffrn_reflns_av_sigmaI/netI 0.0389
_diffrn_reflns_limit_h_max 11
_diffrn_reflns_limit_h_min -11
_diffrn_reflns_limit_k_max 26
_diffrn_reflns_limit_k_min -26
_diffrn_reflns_limit_l_max 12
_diffrn_reflns_limit_l_min -10
_diffrn_reflns_number 10791
_diffrn_reflns_theta_full 25.02
_diffrn_reflns_theta_max 25.02
_diffrn_reflns_theta_min 1.84
_diffrn_standards_number 0
_exptl_absorpt_coefficient_mu 0.355
_exptl_absorpt_correction_T_max 0.9620
_exptl_absorpt_correction_T_min 0.8949
_exptl_absorpt_correction_type multi-scan
_exptl_absorpt_process_details '(SADABS; Bruker, 2002)'
_exptl_crystal_colour colorless
_exptl_crystal_density_diffrn 1.464
_exptl_crystal_density_method 'not measured'
_exptl_crystal_description block
_exptl_crystal_F_000 928
_exptl_crystal_size_max 0.32
_exptl_crystal_size_mid 0.16
_exptl_crystal_size_min 0.11
_refine_diff_density_max 0.576
_refine_diff_density_min -0.543
_refine_diff_density_rms 0.064
_refine_ls_extinction_method none
_refine_ls_goodness_of_fit_ref 1.016
_refine_ls_hydrogen_treatment constr
_refine_ls_matrix_type full
_refine_ls_number_parameters 280
_refine_ls_number_reflns 3681
_refine_ls_number_restraints 0
_refine_ls_restrained_S_all 1.016
_refine_ls_R_factor_all 0.1283
_refine_ls_R_factor_gt 0.1122
_refine_ls_shift/su_max 0.000
_refine_ls_shift/su_mean 0.000
_refine_ls_structure_factor_coef Fsqd
_refine_ls_weighting_details 'calc w=1/[\s^2^(Fo^2^)+(0.2725P)^2^+3.8307P] where P=(Fo^2^+2Fc^2^)/3'
_refine_ls_weighting_scheme calc
_refine_ls_wR_factor_gt 0.3670
_refine_ls_wR_factor_ref 0.3854
_reflns_number_gt 3128
_reflns_number_total 3681
_reflns_threshold_expression I>2\sigma(I)
_cod_data_source_file 1267-2151.cff
_cod_data_source_block xg6m
_cod_depositor_comments
;
The following automatic conversions were performed:
'_symmetry_cell_setting' value 'Monoclinic' changed to 'monoclinic'
according to '/home/saulius/struct/CIF-dictionaries/cif_core.dic'
dictionary named 'cif_core.dic' version 2.4.1 from
2010-06-29.

'_exptl_absorpt_correction_type' value 'Multi-scan' changed
to 'multi-scan' according to
'/home/saulius/struct/CIF-dictionaries/cif_core.dic' dictionary named
'cif_core.dic' version 2.4.1 from 2010-06-29.

Automatic conversion script
Id: cif_fix_enum 1555 2011-01-17 13:19:09Z saulius 
;
_cod_original_cell_volume 2083.6(12)
_cod_original_sg_symbol_H-M P12(1)/c1
_cod_database_code 8102218

loop_
_symmetry_equiv_pos_as_xyz
'x, y, z'
'-x, y+1/2, -z+1/2'
'-x, -y, -z'
'x, -y-1/2, z-1/2'

loop_
_atom_site_label
_atom_site_type_symbol
_atom_site_fract_x
_atom_site_fract_y
_atom_site_fract_z
_atom_site_U_iso_or_equiv
_atom_site_adp_type
_atom_site_occupancy
_atom_site_symmetry_multiplicity
_atom_site_Wyckoff_symbol
_atom_site_calc_flag
_atom_site_refinement_flags
_atom_site_disorder_assembly
_atom_site_disorder_group
Cl1 Cl 0.4192(2) 0.42425(8) -0.0293(2) 0.0777(8) Uani 1 4 e d . . .
Cl2 Cl 0.8430(2) 0.26406(11) 0.2513(3) 0.1031(10) Uani 1 4 e d . . .
F1 F 0.3108(8) 0.1884(3) 0.2388(9) 0.140(3) Uani 1 4 e d . . .
F2 F 0.2807(12) 0.2631(3) 0.3295(10) 0.176(4) Uani 1 4 e d . . .
F3 F 0.1521(8) 0.2506(6) 0.1344(11) 0.230(6) Uani 1 4 e d . . .
N1 N 0.7300(5) 0.3716(2) 0.0804(5) 0.0425(12) Uani 1 4 e d . . .
N2 N 0.7695(6) 0.3544(2) -0.0231(5) 0.0455(12) Uani 1 4 e d . . .
N3 N 1.0166(8) 0.3891(3) -0.1832(7) 0.0764(19) Uani 1 4 e d . . .
N4 N 0.7733(6) 0.4398(2) 0.2561(5) 0.0502(13) Uani 1 4 e d . . .
C1 C 0.2846(11) 0.2451(4) 0.2175(10) 0.078(2) Uani 1 4 e d . . .
C2 C 0.4013(7) 0.2783(3) 0.1800(6) 0.0510(16) Uani 1 4 e d . . .
C3 C 0.5488(8) 0.2582(3) 0.2277(7) 0.0574(17) Uani 1 4 e d . . .
H3 H 0.5763 0.2244 0.2829 0.069 Uiso 1 4 e calc R . .
C4 C 0.6558(7) 0.2886(3) 0.1932(7) 0.0535(16) Uani 1 4 e d . . .
C5 C 0.6175(7) 0.3394(2) 0.1119(5) 0.0407(13) Uani 1 4 e d . . .
C6 C 0.4686(7) 0.3592(3) 0.0673(6) 0.0457(14) Uani 1 4 e d . . .
C7 C 0.3598(7) 0.3288(3) 0.0991(6) 0.0513(15) Uani 1 4 e d . . .
H7 H 0.2592 0.3421 0.0666 0.062 Uiso 1 4 e calc R . .
C8 C 0.8765(7) 0.3945(3) -0.0189(5) 0.0432(13) Uani 1 4 e d . . .
C9 C 0.9053(7) 0.4367(3) 0.0853(6) 0.0497(15) Uani 1 4 e d . . .
H9 H 0.9754 0.4682 0.1070 0.060 Uiso 1 4 e calc R . .
C10 C 0.8080(7) 0.4214(2) 0.1473(6) 0.0443(14) Uani 1 4 e d . . .
C11 C 0.9518(7) 0.3908(3) -0.1127(6) 0.0515(15) Uani 1 4 e d . . .
C12 C 0.8290(6) 0.4885(2) 0.3156(6) 0.0430(13) Uani 1 4 e d . . .
H12 H 0.8913 0.5107 0.2827 0.052 Uiso 1 4 e calc R . .
C13 C 0.8026(7) 0.5123(3) 0.4316(6) 0.0467(14) Uani 1 4 e d . . .
C14 C 0.7326(7) 0.4797(3) 0.5100(6) 0.0498(15) Uani 1 4 e d . . .
C15 C 0.6874(9) 0.4183(3) 0.4888(7) 0.0595(17) Uani 1 4 e d . . .
H15 H 0.7055 0.3965 0.4221 0.071 Uiso 1 4 e calc R . .
C16 C 0.6176(10) 0.3906(4) 0.5649(8) 0.077(2) Uani 1 4 e d . . .
H16 H 0.5884 0.3504 0.5491 0.093 Uiso 1 4 e calc R . .
C17 C 0.5898(10) 0.4221(5) 0.6657(8) 0.086(3) Uani 1 4 e d . . .
H17 H 0.5409 0.4031 0.7160 0.103 Uiso 1 4 e calc R . .
C18 C 0.6339(9) 0.4802(5) 0.6905(7) 0.078(3) Uani 1 4 e d . . .
H18 H 0.6155 0.5007 0.7587 0.094 Uiso 1 4 e calc R . .
C19 C 0.7072(8) 0.5107(4) 0.6153(6) 0.0606(18) Uani 1 4 e d . . .
C20 C 0.7533(10) 0.5716(4) 0.6407(7) 0.075(2) Uani 1 4 e d . . .
H20 H 0.7342 0.5921 0.7086 0.091 Uiso 1 4 e calc R . .
C21 C 0.8242(9) 0.6011(4) 0.5697(8) 0.072(2) Uani 1 4 e d . . .
H21 H 0.8562 0.6408 0.5907 0.086 Uiso 1 4 e calc R . .
C22 C 0.8491(8) 0.5715(3) 0.4649(7) 0.0584(17) Uani 1 4 e d . . .
H22 H 0.8978 0.5919 0.4162 0.070 Uiso 1 4 e calc R . .

loop_
_atom_site_aniso_label
_atom_site_aniso_U_11
_atom_site_aniso_U_22
_atom_site_aniso_U_33
_atom_site_aniso_U_23
_atom_site_aniso_U_13
_atom_site_aniso_U_12
Cl1 0.0696(13) 0.0627(12) 0.0902(15) 0.0343(10) 0.0170(11) 0.0067(8)
Cl2 0.0589(13) 0.0930(17) 0.158(3) 0.0600(16) 0.0403(14) 0.0214(10)
F1 0.155(6) 0.071(4) 0.246(9) 0.002(4) 0.135(6) -0.034(4)
F2 0.273(11) 0.138(6) 0.222(9) -0.053(6) 0.215(9) -0.077(6)
F3 0.065(4) 0.365(14) 0.244(11) 0.180(11) 0.037(5) -0.044(6)
N1 0.050(3) 0.043(3) 0.039(3) -0.004(2) 0.021(2) -0.009(2)
N2 0.054(3) 0.044(3) 0.042(3) -0.001(2) 0.022(2) -0.006(2)
N3 0.076(4) 0.095(5) 0.074(4) -0.006(4) 0.047(4) -0.012(4)
N4 0.057(3) 0.052(3) 0.043(3) -0.006(2) 0.021(2) -0.012(2)
C1 0.082(6) 0.069(5) 0.111(7) -0.004(5) 0.067(6) -0.009(4)
C2 0.062(4) 0.044(3) 0.058(4) -0.011(3) 0.035(3) -0.010(3)
C3 0.069(4) 0.039(3) 0.073(4) 0.014(3) 0.036(4) 0.001(3)
C4 0.051(4) 0.045(3) 0.062(4) 0.006(3) 0.018(3) 0.004(3)
C5 0.051(3) 0.035(3) 0.037(3) -0.009(2) 0.017(3) -0.008(2)
C6 0.058(4) 0.038(3) 0.040(3) 0.004(2) 0.016(3) 0.001(3)
C7 0.047(3) 0.052(4) 0.059(4) -0.004(3) 0.024(3) 0.001(3)
C8 0.045(3) 0.051(3) 0.033(3) 0.004(2) 0.014(2) -0.003(3)
C9 0.052(4) 0.052(3) 0.044(3) 0.000(3) 0.016(3) -0.015(3)
C10 0.051(3) 0.044(3) 0.034(3) 0.002(2) 0.010(3) -0.006(3)
C11 0.049(3) 0.059(4) 0.045(3) -0.002(3) 0.016(3) -0.010(3)
C12 0.043(3) 0.043(3) 0.041(3) 0.006(2) 0.014(3) 0.001(2)
C13 0.044(3) 0.049(3) 0.041(3) -0.003(3) 0.009(3) 0.005(3)
C14 0.045(3) 0.064(4) 0.036(3) 0.005(3) 0.009(3) 0.010(3)
C15 0.070(4) 0.063(4) 0.047(4) 0.012(3) 0.023(3) 0.004(3)
C16 0.084(6) 0.087(6) 0.061(5) 0.026(4) 0.027(4) 0.002(4)
C17 0.073(5) 0.129(8) 0.057(5) 0.041(5) 0.026(4) 0.015(5)
C18 0.062(5) 0.129(8) 0.041(4) 0.012(4) 0.018(3) 0.031(5)
C19 0.052(4) 0.085(5) 0.037(3) 0.004(3) 0.008(3) 0.023(3)
C20 0.078(5) 0.097(6) 0.043(4) -0.015(4) 0.013(4) 0.024(5)
C21 0.076(5) 0.064(4) 0.064(5) -0.020(4) 0.012(4) 0.011(4)
C22 0.056(4) 0.056(4) 0.058(4) -0.007(3) 0.016(3) 0.002(3)

loop_
_atom_type_symbol
_atom_type_description
_atom_type_scat_dispersion_real
_atom_type_scat_dispersion_imag
_atom_type_scat_source
C C 0.0033 0.0016 'International Tables Vol C Tables 4.2.6.8 and 6.1.1.4'
H H 0.0000 0.0000 'International Tables Vol C Tables 4.2.6.8 and 6.1.1.4'
N N 0.0061 0.0033 'International Tables Vol C Tables 4.2.6.8 and 6.1.1.4'
F F 0.0171 0.0103 'International Tables Vol C Tables 4.2.6.8 and 6.1.1.4'
Cl Cl 0.1484 0.1585 'International Tables Vol C Tables 4.2.6.8 and 6.1.1.4'

loop_
_geom_angle_atom_site_label_1
_geom_angle_atom_site_label_2
_geom_angle_atom_site_label_3
_geom_angle
_geom_angle_site_symmetry_1
_geom_angle_site_symmetry_3
_geom_angle_publ_flag
N2 N1 C10 113.6(4) . . ?
N2 N1 C5 120.8(4) . . ?
C10 N1 C5 125.6(5) . . ?
C8 N2 N1 102.7(4) . . ?
C12 N4 C10 119.5(5) . . ?
F3 C1 F2 105.9(9) . . ?
F3 C1 F1 107.3(9) . . ?
F2 C1 F1 102.0(9) . . ?
F3 C1 C2 113.8(8) . . ?
F2 C1 C2 112.3(8) . . ?
F1 C1 C2 114.5(7) . . ?
C3 C2 C7 120.8(6) . . ?
C3 C2 C1 119.2(7) . . ?
C7 C2 C1 120.0(6) . . ?
C2 C3 C4 119.1(6) . . ?
C2 C3 H3 120.4 . . ?
C4 C3 H3 120.4 . . ?
C3 C4 C5 121.4(6) . . ?
C3 C4 Cl2 120.2(5) . . ?
C5 C4 Cl2 118.5(5) . . ?
C6 C5 C4 118.2(5) . . ?
C6 C5 N1 121.0(5) . . ?
C4 C5 N1 120.8(5) . . ?
C7 C6 C5 121.2(5) . . ?
C7 C6 Cl1 119.7(5) . . ?
C5 C6 Cl1 119.1(4) . . ?
C6 C7 C2 119.3(6) . . ?
C6 C7 H7 120.4 . . ?
C2 C7 H7 120.4 . . ?
N2 C8 C9 113.1(5) . . ?
N2 C8 C11 120.2(5) . . ?
C9 C8 C11 126.6(5) . . ?
C10 C9 C8 104.8(5) . . ?
C10 C9 H9 127.6 . . ?
C8 C9 H9 127.6 . . ?
C9 C10 N1 105.8(5) . . ?
C9 C10 N4 138.7(6) . . ?
N1 C10 N4 115.5(5) . . ?
N3 C11 C8 177.1(7) . . ?
N4 C12 C13 124.7(5) . . ?
N4 C12 H12 117.6 . . ?
C13 C12 H12 117.6 . . ?
C22 C13 C14 119.6(6) . . ?
C22 C13 C12 115.1(6) . . ?
C14 C13 C12 125.3(5) . . ?
C19 C14 C15 117.6(6) . . ?
C19 C14 C13 118.2(6) . . ?
C15 C14 C13 124.2(6) . . ?
C16 C15 C14 121.1(7) . . ?
C16 C15 H15 119.5 . . ?
C14 C15 H15 119.5 . . ?
C15 C16 C17 120.6(9) . . ?
C15 C16 H16 119.7 . . ?
C17 C16 H16 119.7 . . ?
C18 C17 C16 120.0(8) . . ?
C18 C17 H17 120.0 . . ?
C16 C17 H17 120.0 . . ?
C17 C18 C19 121.6(8) . . ?
C17 C18 H18 119.2 . . ?
C19 C18 H18 119.2 . . ?
C20 C19 C18 121.8(7) . . ?
C20 C19 C14 119.1(7) . . ?
C18 C19 C14 119.1(8) . . ?
C21 C20 C19 122.2(7) . . ?
C21 C20 H20 118.9 . . ?
C19 C20 H20 118.9 . . ?
C20 C21 C22 119.5(7) . . ?
C20 C21 H21 120.2 . . ?
C22 C21 H21 120.2 . . ?
C13 C22 C21 121.4(7) . . ?
C13 C22 H22 119.3 . . ?
C21 C22 H22 119.3 . . ?

loop_
_geom_bond_atom_site_label_1
_geom_bond_atom_site_label_2
_geom_bond_distance
_geom_bond_site_symmetry_2
_geom_bond_publ_flag
Cl1 C6 1.736(6) . ?
Cl2 C4 1.729(7) . ?
F1 C1 1.284(10) . ?
F2 C1 1.279(11) . ?
F3 C1 1.245(12) . ?
N1 N2 1.350(6) . ?
N1 C10 1.372(7) . ?
N1 C5 1.419(7) . ?
N2 C8 1.332(7) . ?
N3 C11 1.134(8) . ?
N4 C12 1.265(7) . ?
N4 C10 1.384(8) . ?
C1 C2 1.497(9) . ?
C2 C3 1.367(10) . ?
C2 C7 1.381(9) . ?
C3 C4 1.374(9) . ?
C3 H3 0.9300 . ?
C4 C5 1.388(8) . ?
C5 C6 1.377(9) . ?
C6 C7 1.372(9) . ?
C7 H7 0.9300 . ?
C8 C9 1.405(8) . ?
C8 C11 1.433(9) . ?
C9 C10 1.361(8) . ?
C9 H9 0.9300 . ?
C12 C13 1.455(8) . ?
C12 H12 0.9300 . ?
C13 C22 1.387(9) . ?
C13 C14 1.440(9) . ?
C14 C19 1.416(9) . ?
C14 C15 1.418(9) . ?
C15 C16 1.369(10) . ?
C15 H15 0.9300 . ?
C16 C17 1.390(13) . ?
C16 H16 0.9300 . ?
C17 C18 1.349(13) . ?
C17 H17 0.9300 . ?
C18 C19 1.413(12) . ?
C18 H18 0.9300 . ?
C19 C20 1.413(11) . ?
C20 C21 1.353(12) . ?
C20 H20 0.9300 . ?
C21 C22 1.394(10) . ?
C21 H21 0.9300 . ?
C22 H22 0.9300 . ?

loop_
_geom_torsion_atom_site_label_1
_geom_torsion_atom_site_label_2
_geom_torsion_atom_site_label_3
_geom_torsion_atom_site_label_4
_geom_torsion
_geom_torsion_site_symmetry_1
_geom_torsion_site_symmetry_2
_geom_torsion_site_symmetry_3
_geom_torsion_site_symmetry_4
_geom_torsion_publ_flag
C10 N1 N2 C8 0.7(6) . . . . ?
C5 N1 N2 C8 -179.4(5) . . . . ?
F3 C1 C2 C3 -153.8(10) . . . . ?
F2 C1 C2 C3 85.9(10) . . . . ?
F1 C1 C2 C3 -29.8(12) . . . . ?
F3 C1 C2 C7 26.8(12) . . . . ?
F2 C1 C2 C7 -93.5(10) . . . . ?
F1 C1 C2 C7 150.8(8) . . . . ?
C7 C2 C3 C4 -0.6(10) . . . . ?
C1 C2 C3 C4 180.0(7) . . . . ?
C2 C3 C4 C5 0.5(11) . . . . ?
C2 C3 C4 Cl2 -179.7(5) . . . . ?
C3 C4 C5 C6 0.6(9) . . . . ?
Cl2 C4 C5 C6 -179.2(5) . . . . ?
C3 C4 C5 N1 178.0(6) . . . . ?
Cl2 C4 C5 N1 -1.9(8) . . . . ?
N2 N1 C5 C6 -97.5(6) . . . . ?
C10 N1 C5 C6 82.4(7) . . . . ?
N2 N1 C5 C4 85.2(7) . . . . ?
C10 N1 C5 C4 -94.9(7) . . . . ?
C4 C5 C6 C7 -1.7(9) . . . . ?
N1 C5 C6 C7 -179.0(5) . . . . ?
C4 C5 C6 Cl1 177.6(5) . . . . ?
N1 C5 C6 Cl1 0.3(7) . . . . ?
C5 C6 C7 C2 1.5(9) . . . . ?
Cl1 C6 C7 C2 -177.7(5) . . . . ?
C3 C2 C7 C6 -0.4(9) . . . . ?
C1 C2 C7 C6 179.0(6) . . . . ?
N1 N2 C8 C9 0.0(7) . . . . ?
N1 N2 C8 C11 178.5(5) . . . . ?
N2 C8 C9 C10 -0.6(7) . . . . ?
C11 C8 C9 C10 -179.0(6) . . . . ?
C8 C9 C10 N1 0.9(7) . . . . ?
C8 C9 C10 N4 177.6(7) . . . . ?
N2 N1 C10 C9 -1.1(7) . . . . ?
C5 N1 C10 C9 179.0(5) . . . . ?
N2 N1 C10 N4 -178.6(5) . . . . ?
C5 N1 C10 N4 1.5(8) . . . . ?
C12 N4 C10 C9 10.2(12) . . . . ?
C12 N4 C10 N1 -173.3(5) . . . . ?
N2 C8 C11 N3 -155(16) . . . . ?
C9 C8 C11 N3 24(16) . . . . ?
C10 N4 C12 C13 -179.3(5) . . . . ?
N4 C12 C13 C22 -167.8(6) . . . . ?
N4 C12 C13 C14 11.4(9) . . . . ?
C22 C13 C14 C19 2.9(9) . . . . ?
C12 C13 C14 C19 -176.3(5) . . . . ?
C22 C13 C14 C15 -177.0(6) . . . . ?
C12 C13 C14 C15 3.8(10) . . . . ?
C19 C14 C15 C16 1.9(10) . . . . ?
C13 C14 C15 C16 -178.2(7) . . . . ?
C14 C15 C16 C17 -0.3(12) . . . . ?
C15 C16 C17 C18 -1.0(13) . . . . ?
C16 C17 C18 C19 0.6(12) . . . . ?
C17 C18 C19 C20 179.9(7) . . . . ?
C17 C18 C19 C14 1.1(11) . . . . ?
C15 C14 C19 C20 178.9(6) . . . . ?
C13 C14 C19 C20 -1.0(9) . . . . ?
C15 C14 C19 C18 -2.3(9) . . . . ?
C13 C14 C19 C18 177.9(6) . . . . ?
C18 C19 C20 C21 179.7(7) . . . . ?
C14 C19 C20 C21 -1.5(11) . . . . ?
C19 C20 C21 C22 2.1(12) . . . . ?
C14 C13 C22 C21 -2.4(10) . . . . ?
C12 C13 C22 C21 176.9(6) . . . . ?
C20 C21 C22 C13 -0.1(11) . . . . ?

loop_
_cod_related_entry_id
_cod_related_entry_database
_cod_related_entry_code
1 ChemSpider 30653927
